data_4107455
loop_
_publ_author_name
'Jared C. Lewis'
'Ashley M. Berman'
'Robert G. Bergman'
'Jonathan A. Ellman'

_publ_section_title
;
 Rh(I)-Catalyzed Arylation of Heterocycles via C-H Bond Activation:
 Expanded Scope through Mechanistic Insight
;
_journal_name_full 'Journal of the American Chemical Society'
_journal_page_first 2493
_journal_page_last 2500
_journal_paper_doi 10.1021/ja0748985
_journal_volume 130
_journal_year 2008
_chemical_formula_moiety 'C12 H21 Cl P Rh '
_chemical_formula_sum 'C12 H21 Cl P Rh'
_chemical_formula_weight 334.63
_space_group_IT_number 14
_symmetry_cell_setting monoclinic
_symmetry_Int_Tables_number 14
_symmetry_space_group_name_Hall '-P 2ybc'
_symmetry_space_group_name_H-M 'P 1 21/c 1'
_audit_creation_date 'Tue Aug  8 10:32:46 2006'
_audit_creation_method 'by teXsan'
_cell_angle_alpha 90
_cell_angle_beta 108.580(3)
_cell_angle_gamma 90
_cell_formula_units_Z 4
_cell_length_a 10.634(2)
_cell_length_b 11.825(2)
_cell_length_c 11.639(2)
_cell_measurement_reflns_used 819
_cell_measurement_temperature 173.2
_cell_measurement_theta_max 19.2
_cell_measurement_theta_min 2.6
_cell_volume 1387.3(4)
_computing_cell_refinement 'Bruker-AXS SAINT v6.40'
_computing_data_collection 'Bruker-AXS SMART v5.631'
_computing_data_reduction 'Bruker-AXS SAINT v6.40'
_computing_publication_material teXsan
_computing_structure_refinement teXsan
_computing_structure_solution SIR97
_diffrn_measured_fraction_theta_full 0.9522
_diffrn_measured_fraction_theta_max 0.9522
_diffrn_measurement_device_type 'Bruker APEX'
_diffrn_measurement_method \w-scans
_diffrn_radiation_type 'Mo K\a'
_diffrn_radiation_wavelength 0.7107
_diffrn_reflns_av_R_equivalents 0.043
_diffrn_reflns_limit_h_max 13
_diffrn_reflns_limit_h_min 0
_diffrn_reflns_limit_k_max 14
_diffrn_reflns_limit_k_min 0
_diffrn_reflns_limit_l_max 13
_diffrn_reflns_limit_l_min -14
_diffrn_reflns_number 7752
_diffrn_reflns_theta_full 26.39
_diffrn_reflns_theta_max 26.39
_diffrn_standards_decay_% 0
_diffrn_standards_interval_count 0
_diffrn_standards_interval_time 0
_diffrn_standards_number 0
_exptl_absorpt_coefficient_mu 1.505
_exptl_absorpt_correction_T_max 0.914
_exptl_absorpt_correction_T_min 0.786
_exptl_absorpt_correction_type empirical
_exptl_absorpt_process_details 'Blessing, 1995'
_exptl_crystal_colour yellow
_exptl_crystal_density_diffrn 1.602
_exptl_crystal_description rod
_exptl_crystal_F_000 680.00
_exptl_crystal_size_max 0.370
_exptl_crystal_size_mid 0.080
_exptl_crystal_size_min 0.060
_refine_diff_density_max 0.73
_refine_diff_density_min -0.37
_refine_ls_extinction_method none
_refine_ls_goodness_of_fit_ref 1.130
_refine_ls_hydrogen_treatment constr
_refine_ls_number_parameters 136
_refine_ls_number_reflns 1852
_refine_ls_R_factor_all 0.0640
_refine_ls_R_factor_gt 0.0355
_refine_ls_shift/su_max 0.0004
_refine_ls_structure_factor_coef F
_refine_ls_weighting_details 'w = 1/[\s^2^(Fo) + 0.00022|Fo|^2^]'
_refine_ls_weighting_scheme calc
_refine_ls_wR_factor_all 0.0490
_refine_ls_wR_factor_ref 0.0415
_reflns_number_gt 1852
_reflns_number_total 2709
_reflns_threshold_expression F^2^>3.0\s(F^2^)
_cod_data_source_file ja0748985-file003.cif
_cod_data_source_block JCL_compound_7
_cod_original_cell_volume 1387.2(5)
_cod_original_sg_symbol_H-M 'P 21/c '
_cod_original_formula_sum 'C12 H21 Cl P Rh '
_cod_database_code 4107455

loop_
_symmetry_equiv_pos_as_xyz
x,y,z
-x,1/2+y,1/2-z
-x,-y,-z
x,1/2-y,1/2+z

loop_
_atom_site_label
_atom_site_type_symbol
_atom_site_fract_x
_atom_site_fract_y
_atom_site_fract_z
_atom_site_U_iso_or_equiv
_atom_site_adp_type
_atom_site_occupancy
_atom_site_calc_flag
Rh1 Rh 0.02575(4) 0.09725(3) 0.62515(3) 0.0243(1) Uani 1.00 d
Cl1 Cl -0.1617(1) 0.0219(1) 0.4648(1) 0.0321(4) Uani 1.00 d
P1 P -0.0716(2) 0.2078(1) 0.7221(1) 0.0335(4) Uani 1.00 d
C1 C 0.0050(7) 0.3436(4) 0.7193(6) 0.045(2) Uani 1.00 d
C2 C 0.1528(7) 0.3249(4) 0.7428(5) 0.044(2) Uani 1.00 d
C3 C 0.1854(6) 0.2029(5) 0.7174(5) 0.037(2) Uani 1.00 d
C4 C 0.1802(6) 0.1126(4) 0.7940(5) 0.034(2) Uani 1.00 d
C5 C 0.1393(6) 0.1295(4) 0.9103(5) 0.037(2) Uani 1.00 d
C6 C -0.0064(6) 0.1647(5) 0.8834(5) 0.043(2) Uani 1.00 d
C7 C -0.2477(6) 0.2300(5) 0.6901(6) 0.046(2) Uani 1.00 d
C8 C -0.3194(7) 0.1202(6) 0.7011(6) 0.056(2) Uani 1.00 d
C9 C -0.4691(8) 0.1335(8) 0.6695(8) 0.081(3) Uani 1.00 d
C10 C -0.5268(8) 0.182(1) 0.5418(9) 0.097(4) Uani 1.00 d
C11 C -0.4637(9) 0.2956(9) 0.5298(7) 0.091(3) Uani 1.00 d
C12 C -0.3122(7) 0.2834(6) 0.5617(6) 0.060(2) Uani 1.00 d
H1 H -0.0332 0.3780 0.6422 0.0544 Uiso 1.00 calc
H2 H -0.0079 0.3910 0.7804 0.0544 Uiso 1.00 calc
H3 H 0.1818 0.3743 0.6920 0.0531 Uiso 1.00 calc
H4 H 0.1987 0.3420 0.8253 0.0531 Uiso 1.00 calc
H5 H 0.2581 0.1978 0.6868 0.0440 Uiso 1.00 calc
H6 H 0.2496 0.0592 0.8041 0.0411 Uiso 1.00 calc
H7 H 0.1532 0.0603 0.9540 0.0448 Uiso 1.00 calc
H8 H 0.1941 0.1865 0.9586 0.0448 Uiso 1.00 calc
H9 H -0.0120 0.2263 0.9340 0.0522 Uiso 1.00 calc
H10 H -0.0564 0.1028 0.8977 0.0522 Uiso 1.00 calc
H11 H -0.2591 0.2818 0.7484 0.0553 Uiso 1.00 calc
H12 H -0.3022 0.0658 0.6479 0.0671 Uiso 1.00 calc
H13 H -0.2849 0.0940 0.7822 0.0671 Uiso 1.00 calc
H14 H -0.5078 0.0617 0.6733 0.0970 Uiso 1.00 calc
H15 H -0.4880 0.1834 0.7258 0.0970 Uiso 1.00 calc
H16 H -0.5108 0.1298 0.4856 0.1159 Uiso 1.00 calc
H17 H -0.6197 0.1917 0.5240 0.1159 Uiso 1.00 calc
H18 H -0.4997 0.3218 0.4488 0.1088 Uiso 1.00 calc
H19 H -0.4828 0.3485 0.5834 0.1088 Uiso 1.00 calc
H20 H -0.2748 0.3562 0.5604 0.0720 Uiso 1.00 calc
H21 H -0.2935 0.2365 0.5030 0.0720 Uiso 1.00 calc

loop_
_atom_site_aniso_label
_atom_site_aniso_U_11
_atom_site_aniso_U_22
_atom_site_aniso_U_33
_atom_site_aniso_U_12
_atom_site_aniso_U_13
_atom_site_aniso_U_23
Rh1 0.0337(3) 0.0204(2) 0.0197(2) -0.0001(2) 0.0096(2) -0.0037(2)
Cl1 0.0311(8) 0.0351(7) 0.0299(7) 0.0000(6) 0.0094(6) -0.0088(6)
P1 0.0449(10) 0.0318(7) 0.0250(8) 0.0054(7) 0.0126(7) -0.0048(6)
C1 0.075(5) 0.023(3) 0.041(4) 0.008(3) 0.023(4) -0.007(3)
C2 0.073(5) 0.029(3) 0.033(3) -0.010(3) 0.020(3) -0.004(2)
C3 0.036(4) 0.036(3) 0.038(3) -0.014(3) 0.012(3) -0.014(3)
C4 0.030(3) 0.047(3) 0.024(3) -0.001(3) 0.006(2) -0.003(3)
C5 0.051(4) 0.038(3) 0.023(3) -0.004(3) 0.011(3) -0.002(2)
C6 0.063(5) 0.045(3) 0.025(3) 0.009(3) 0.017(3) -0.006(3)
C7 0.050(4) 0.050(4) 0.038(4) 0.022(3) 0.016(3) -0.010(3)
C8 0.041(4) 0.075(5) 0.051(4) 0.012(3) 0.014(3) -0.005(3)
C9 0.041(5) 0.128(7) 0.076(6) 0.005(4) 0.023(4) -0.010(5)
C10 0.046(5) 0.163(10) 0.076(7) 0.017(6) 0.013(5) -0.012(7)
C11 0.069(6) 0.132(8) 0.057(5) 0.061(6) 0.000(4) -0.003(5)
C12 0.060(5) 0.069(4) 0.047(4) 0.028(4) 0.012(4) 0.000(4)

loop_
_atom_type_symbol
_atom_type_description
_atom_type_scat_dispersion_real
_atom_type_scat_dispersion_imag
_atom_type_scat_source
Rh Rh -1.118 0.919
;International Tables for Crystallography
(1992, Vol. C, Tables 4.2.6.8 and 6.1.1.1)
;
Cl Cl 0.148 0.159
;International Tables for Crystallography
(1992, Vol. C, Tables 4.2.6.8 and 6.1.1.1)
;
P P 0.102 0.094
;International Tables for Crystallography
(1992, Vol. C, Tables 4.2.6.8 and 6.1.1.1)
;
C C 0.003 0.002
;International Tables for Crystallography
(1992, Vol. C, Tables 4.2.6.8 and 6.1.1.1)
;
H H 0.000 0.000
;International Tables for Crystallography
(1992, Vol. C, Table 6.1.1.2)
;

loop_
_geom_angle_atom_site_label_1
_geom_angle_atom_site_label_2
_geom_angle_atom_site_label_3
_geom_angle
_geom_angle_site_symmetry_1
_geom_angle_site_symmetry_2
_geom_angle_site_symmetry_3
_geom_angle_publ_flag
CL1 RH1 CL1 85.01(5) 1_555 1_555 3_556 ?
CL1 RH1 P1 102.03(5) . . . ?
CL1 RH1 C3 160.4(2) . . . ?
CL1 RH1 C4 160.9(1) . . . ?
CL1 RH1 P1 172.94(5) 3_556 1_555 1_555 ?
CL1 RH1 C3 93.9(1) 3_556 1_555 1_555 ?
CL1 RH1 C4 93.2(1) 3_556 1_555 1_555 ?
P1 RH1 C3 79.6(2) . . . ?
P1 RH1 C4 80.0(1) . . . ?
C3 RH1 C4 38.7(2) . . . ?
RH1 CL1 RH1 94.99(5) 1_555 1_555 3_556 ?
RH1 P1 C1 103.4(2) . . . ?
RH1 P1 C6 105.8(2) . . . ?
RH1 P1 C7 127.5(2) . . . ?
C1 P1 C6 103.7(3) . . . ?
C1 P1 C7 108.1(3) . . . ?
C6 P1 C7 106.1(3) . . . ?
P1 C1 C2 108.3(4) . . . ?
C1 C2 C3 112.7(5) . . . ?
RH1 C3 C2 117.4(4) . . . ?
RH1 C3 C4 71.6(3) . . . ?
C2 C3 C4 122.4(5) . . . ?
RH1 C4 C3 69.7(3) . . . ?
RH1 C4 C5 117.7(4) . . . ?
C3 C4 C5 122.2(5) . . . ?
C4 C5 C6 113.6(5) . . . ?
P1 C6 C5 107.9(4) . . . ?
P1 C7 C8 111.7(4) . . . ?
P1 C7 C12 111.4(4) . . . ?
C8 C7 C12 110.1(6) . . . ?
C7 C8 C9 113.7(6) . . . ?
C8 C9 C10 109.7(7) . . . ?
C9 C10 C11 111.4(8) . . . ?
C10 C11 C12 110.6(7) . . . ?
C7 C12 C11 112.0(6) . . . ?
P1 C1 H1 109.781 . . . no
P1 C1 H2 109.781 . . . no
C2 C1 H1 109.767 . . . no
C2 C1 H2 109.768 . . . no
H1 C1 H2 109.466 . . . no
C1 C2 H3 108.671 . . . no
C1 C2 H4 108.669 . . . no
C3 C2 H3 108.668 . . . no
C3 C2 H4 108.665 . . . no
H3 C2 H4 109.457 . . . no
RH1 C3 H5 113.077 . . . no
C2 C3 H5 113.082 . . . no
C4 C3 H5 113.082 . . . no
RH1 C4 H6 113.437 . . . no
C3 C4 H6 113.438 . . . no
C5 C4 H6 113.438 . . . no
C4 C5 H7 108.447 . . . no
C4 C5 H8 108.444 . . . no
C6 C5 H7 108.443 . . . no
C6 C5 H8 108.446 . . . no
H7 C5 H8 109.456 . . . no
P1 C6 H9 109.867 . . . no
P1 C6 H10 109.871 . . . no
C5 C6 H9 109.856 . . . no
C5 C6 H10 109.860 . . . no
H9 C6 H10 109.470 . . . no
P1 C7 H11 107.818 . . . no
C8 C7 H11 107.818 . . . no
C12 C7 H11 107.824 . . . no
C7 C8 H12 108.398 . . . no
C7 C8 H13 108.401 . . . no
C9 C8 H12 108.403 . . . no
C9 C8 H13 108.402 . . . no
H12 C8 H13 109.466 . . . no
C8 C9 H14 109.402 . . . no
C8 C9 H15 109.414 . . . no
C10 C9 H14 109.405 . . . no
C10 C9 H15 109.410 . . . no
H14 C9 H15 109.456 . . . no
C9 C10 H16 109.003 . . . no
C9 C10 H17 108.999 . . . no
C11 C10 H16 108.983 . . . no
C11 C10 H17 108.993 . . . no
H16 C10 H17 109.443 . . . no
C10 C11 H18 109.169 . . . no
C10 C11 H19 109.159 . . . no
C12 C11 H18 109.237 . . . no
C12 C11 H19 109.235 . . . no
H18 C11 H19 109.470 . . . no
C7 C12 H20 108.853 . . . no
C7 C12 H21 108.856 . . . no
C11 C12 H20 108.825 . . . no
C11 C12 H21 108.850 . . . no
H20 C12 H21 109.464 . . . no

loop_
_geom_bond_atom_site_label_1
_geom_bond_atom_site_label_2
_geom_bond_distance
_geom_bond_site_symmetry_2
_geom_bond_publ_flag
RH1 CL1 2.425(1) . yes
RH1 CL1 2.477(1) 3_556 yes
RH1 P1 2.190(1) . yes
RH1 C3 2.105(5) . yes
RH1 C4 2.130(6) . yes
P1 C1 1.805(6) . yes
P1 C6 1.854(6) . yes
P1 C7 1.809(6) . yes
C1 C2 1.523(9) . yes
C2 C3 1.535(8) . yes
C3 C4 1.402(7) . yes
C4 C5 1.561(7) . yes
C5 C6 1.538(8) . yes
C7 C8 1.531(9) . yes
C7 C12 1.564(9) . yes
C8 C9 1.523(10) . yes
C9 C10 1.53(1) . yes
C10 C11 1.53(1) . yes
C11 C12 1.54(1) . yes
C1 H1 0.950 . no
C1 H2 0.950 . no
C2 H3 0.950 . no
C2 H4 0.950 . no
C3 H5 0.950 . no
C4 H6 0.950 . no
C5 H7 0.950 . no
C5 H8 0.950 . no
C6 H9 0.950 . no
C6 H10 0.950 . no
C7 H11 0.950 . no
C8 H12 0.950 . no
C8 H13 0.950 . no
C9 H14 0.950 . no
C9 H15 0.950 . no
C10 H16 0.950 . no
C10 H17 0.950 . no
C11 H18 0.950 . no
C11 H19 0.950 . no
C12 H20 0.950 . no
C12 H21 0.950 . no

loop_
_geom_contact_atom_site_label_1
_geom_contact_atom_site_label_2
_geom_contact_distance
_geom_contact_site_symmetry_2
RH1 C1 3.572(5) 2_546

loop_
_geom_torsion_atom_site_label_1
_geom_torsion_atom_site_label_2
_geom_torsion_atom_site_label_3
_geom_torsion_atom_site_label_4
_geom_torsion
_geom_torsion_site_symmetry_1
_geom_torsion_site_symmetry_2
_geom_torsion_site_symmetry_3
_geom_torsion_site_symmetry_4
_geom_torsion_publ_flag
RH1 CL1 RH1 CL1 0.0 1_555 1_555 3_556 3_556 yes
RH1 CL1 RH1 P1 -175.8(4) 1_555 1_555 3_556 3_556 yes
RH1 CL1 RH1 C3 160.3(2) 1_555 1_555 3_556 3_556 yes
RH1 CL1 RH1 C4 -160.9(1) 1_555 1_555 3_556 3_556 yes
RH1 CL1 RH1 CL1 0.0 1_555 3_556 3_556 1_555 yes
RH1 CL1 RH1 P1 179.47(5) 1_555 3_556 3_556 3_556 yes
RH1 CL1 RH1 C3 -87.7(4) 1_555 3_556 3_556 3_556 yes
RH1 CL1 RH1 C4 85.4(4) 1_555 3_556 3_556 3_556 yes
RH1 P1 C1 C2 -41.1(4) 1_555 1_555 1_555 1_555 yes
RH1 P1 C6 C5 34.8(4) 1_555 1_555 1_555 1_555 yes
RH1 P1 C7 C8 60.9(5) 1_555 1_555 1_555 1_555 yes
RH1 P1 C7 C12 -62.7(5) 1_555 1_555 1_555 1_555 yes
RH1 C3 C2 C1 11.8(6) 1_555 1_555 1_555 1_555 yes
RH1 C3 C4 C5 -110.7(5) 1_555 1_555 1_555 1_555 yes
RH1 C4 C3 C2 111.3(5) 1_555 1_555 1_555 1_555 yes
RH1 C4 C5 C6 -15.7(6) 1_555 1_555 1_555 1_555 yes
CL1 RH1 CL1 RH1 0.0 1_555 1_555 3_556 3_556 yes
CL1 RH1 P1 C1 -123.8(2) 1_555 1_555 1_555 1_555 yes
CL1 RH1 P1 C6 127.5(2) 1_555 1_555 1_555 1_555 yes
CL1 RH1 P1 C7 2.0(3) 1_555 1_555 1_555 1_555 yes
CL1 RH1 C3 C2 66.0(6) 1_555 1_555 1_555 1_555 yes
CL1 RH1 C3 C4 -176.4(3) 1_555 1_555 1_555 1_555 yes
CL1 RH1 C4 C3 176.3(3) 1_555 1_555 1_555 1_555 yes
CL1 RH1 C4 C5 -67.1(6) 1_555 1_555 1_555 1_555 yes
CL1 RH1 CL1 RH1 0.0 1_555 3_556 3_556 1_555 yes
CL1 RH1 P1 C1 -60.5(5) 1_555 3_556 3_556 3_556 yes
CL1 RH1 P1 C6 48.2(5) 1_555 3_556 3_556 3_556 yes
CL1 RH1 P1 C7 173.7(4) 1_555 3_556 3_556 3_556 yes
CL1 RH1 C3 C2 -152.2(4) 1_555 3_556 3_556 3_556 yes
CL1 RH1 C3 C4 90.2(3) 1_555 3_556 3_556 3_556 yes
CL1 RH1 C4 C3 -92.3(3) 1_555 3_556 3_556 3_556 yes
CL1 RH1 C4 C5 151.2(4) 1_555 3_556 3_556 3_556 yes
P1 RH1 C3 C2 -30.7(4) 1_555 1_555 1_555 1_555 yes
P1 RH1 C3 C4 86.9(3) 1_555 1_555 1_555 1_555 yes
P1 RH1 C4 C3 -85.9(3) 1_555 1_555 1_555 1_555 yes
P1 RH1 C4 C5 30.7(3) 1_555 1_555 1_555 1_555 yes
P1 C1 C2 C3 20.2(6) 1_555 1_555 1_555 1_555 yes
P1 C6 C5 C4 -13.3(6) 1_555 1_555 1_555 1_555 yes
P1 C7 C8 C9 -177.5(5) 1_555 1_555 1_555 1_555 yes
P1 C7 C12 C11 176.2(5) 1_555 1_555 1_555 1_555 yes
C1 P1 RH1 C3 36.3(3) 1_555 1_555 1_555 1_555 yes
C1 P1 RH1 C4 75.6(3) 1_555 1_555 1_555 1_555 yes
C1 P1 C6 C5 -73.7(4) 1_555 1_555 1_555 1_555 yes
C1 P1 C7 C8 -175.2(4) 1_555 1_555 1_555 1_555 yes
C1 P1 C7 C12 61.2(5) 1_555 1_555 1_555 1_555 yes
C1 C2 C3 C4 -72.9(7) 1_555 1_555 1_555 1_555 yes
C2 C1 P1 C6 69.2(4) 1_555 1_555 1_555 1_555 yes
C2 C1 P1 C7 -178.5(4) 1_555 1_555 1_555 1_555 yes
C2 C3 RH1 C4 -117.6(5) 1_555 1_555 1_555 1_555 yes
C2 C3 C4 C5 0.6(9) 1_555 1_555 1_555 1_555 yes
C3 RH1 P1 C6 -72.5(3) 1_555 1_555 1_555 1_555 yes
C3 RH1 P1 C7 162.1(3) 1_555 1_555 1_555 1_555 yes
C3 RH1 C4 C5 116.6(5) 1_555 1_555 1_555 1_555 yes
C3 C4 C5 C6 66.7(7) 1_555 1_555 1_555 1_555 yes
C4 RH1 P1 C6 -33.2(3) 1_555 1_555 1_555 1_555 yes
C4 RH1 P1 C7 -158.6(3) 1_555 1_555 1_555 1_555 yes
C5 C6 P1 C7 172.6(4) 1_555 1_555 1_555 1_555 yes
C6 P1 C7 C8 -64.5(5) 1_555 1_555 1_555 1_555 yes
C6 P1 C7 C12 171.9(4) 1_555 1_555 1_555 1_555 yes
C7 C8 C9 C10 56.4(9) 1_555 1_555 1_555 1_555 yes
C7 C12 C11 C10 -54.7(8) 1_555 1_555 1_555 1_555 yes
C8 C7 C12 C11 51.7(7) 1_555 1_555 1_555 1_555 yes
C8 C9 C10 C11 -57.9(9) 1_555 1_555 1_555 1_555 yes
C9 C8 C7 C12 -53.1(7) 1_555 1_555 1_555 1_555 yes
C9 C10 C11 C12 58.0(9) 1_555 1_555 1_555 1_555 yes
